data_7220624
loop_
_publ_author_name
'Zhao, Lun'
'Guo, Huadong'
'Tang, Dong'
'Zhang, Min'

_publ_section_title
;
 Syntheses, characterization and properties of nine novel Zn(ii)
 coordination polymers based on 4,4&#x2032;-(phenylazanediyl)dibenzoic
 acid and various N-donor ligands
;
_journal_issue 29
_journal_name_full CrystEngComm
_journal_page_first 5451
_journal_paper_doi 10.1039/C5CE00710K
_journal_volume 17
_journal_year 2015
_chemical_formula_sum 'C136 H98 N10 O28 Zn5'
_chemical_formula_weight 2647.09
_chemical_name_systematic
;
 ?
;
_space_group_IT_number 18
_symmetry_cell_setting orthorhombic
_symmetry_space_group_name_Hall 'P 2 2ab'
_symmetry_space_group_name_H-M 'P 21 21 2'
_atom_sites_solution_hydrogens geom
_atom_sites_solution_primary direct
_atom_sites_solution_secondary difmap
_audit_creation_method SHELXL-97
_audit_update_record
;
2015-04-08 deposited with the CCDC.
2015-06-02 downloaded from the CCDC.
;
_cell_angle_alpha 90.00
_cell_angle_beta 90.00
_cell_angle_gamma 90.00
_cell_formula_units_Z 2
_cell_length_a 14.2642(17)
_cell_length_b 42.291(5)
_cell_length_c 9.6129(11)
_cell_measurement_temperature 293(2)
_cell_measurement_theta_max 28.38
_cell_measurement_theta_min 0.92
_cell_volume 5799.0(12)
_computing_structure_refinement 'SHELXL-97 (Sheldrick, 1997)'
_computing_structure_solution 'SHELXS-97 (Sheldrick, 1990)'
_diffrn_ambient_temperature 293(2)
_diffrn_measured_fraction_theta_full 0.999
_diffrn_measured_fraction_theta_max 0.999
_diffrn_measurement_device_type 'Bruker APEX2 CCD'
_diffrn_radiation_monochromator graphite
_diffrn_radiation_source 'fine-focus sealed tube'
_diffrn_radiation_type MoK\a
_diffrn_radiation_wavelength 0.71073
_diffrn_reflns_av_R_equivalents 0.0748
_diffrn_reflns_av_sigmaI/netI 0.1077
_diffrn_reflns_limit_h_max 17
_diffrn_reflns_limit_h_min -19
_diffrn_reflns_limit_k_max 56
_diffrn_reflns_limit_k_min -49
_diffrn_reflns_limit_l_max 12
_diffrn_reflns_limit_l_min -12
_diffrn_reflns_number 43170
_diffrn_reflns_theta_full 28.38
_diffrn_reflns_theta_max 28.38
_diffrn_reflns_theta_min 0.96
_exptl_absorpt_coefficient_mu 1.105
_exptl_absorpt_correction_T_max 0.802
_exptl_absorpt_correction_T_min 0.802
_exptl_absorpt_correction_type multi-scan
_exptl_absorpt_process_details multi-scan
_exptl_crystal_colour colorless
_exptl_crystal_density_diffrn 1.516
_exptl_crystal_density_method 'not measured'
_exptl_crystal_description block
_exptl_crystal_F_000 2716
_exptl_crystal_size_max 0.20
_exptl_crystal_size_mid 0.20
_exptl_crystal_size_min 0.20
_refine_diff_density_max 1.919
_refine_diff_density_min -1.010
_refine_diff_density_rms 0.188
_refine_ls_abs_structure_details 'Flack H D (1983), Acta Cryst. A39, 876-881'
_refine_ls_abs_structure_Flack 0.99(2)
_refine_ls_extinction_method none
_refine_ls_goodness_of_fit_ref 1.017
_refine_ls_hydrogen_treatment mixed
_refine_ls_matrix_type full
_refine_ls_number_parameters 802
_refine_ls_number_reflns 14477
_refine_ls_number_restraints 1
_refine_ls_restrained_S_all 1.018
_refine_ls_R_factor_all 0.1478
_refine_ls_R_factor_gt 0.0849
_refine_ls_shift/su_max 0.002
_refine_ls_shift/su_mean 0.000
_refine_ls_structure_factor_coef Fsqd
_refine_ls_weighting_details 'calc w=1/[\s^2^(Fo^2^)+(0.1667P)^2^+0.0000P] where P=(Fo^2^+2Fc^2^)/3'
_refine_ls_weighting_scheme calc
_refine_ls_wR_factor_gt 0.2249
_refine_ls_wR_factor_ref 0.2709
_reflns_number_gt 8560
_reflns_number_total 14477
_reflns_threshold_expression >2sigma(I)
_cod_data_source_file c5ce00710k2.cif
_cod_data_source_block 128
_cod_depositor_comments
;
The following automatic conversions were performed:

'_symmetry_cell_setting' value 'Orthorhombic' changed to
'orthorhombic' according to
/usr/data/users/saulius/crontab/automatic-downloads/rss-feeds/RSC/lib/dictionaries/cif_core.dic
dictionary named 'cif_core.dic' version 2.4.2 from 2011-04-26.

Automatic conversion script
Id: cif_fix_values 3271 2015-04-21 07:52:19Z andrius 

 Adding full bibliography for 7220620--7220628.cif.
;
_cod_original_cell_volume 5798.9(12)
_cod_original_sg_symbol_H-M 'P2(1)2(1)2 '
_cod_database_code 7220624

loop_
_symmetry_equiv_pos_as_xyz
'x, y, z'
'-x, -y, z'
'x+1/2, -y+1/2, -z'
'-x+1/2, y+1/2, -z'

loop_
_atom_site_label
_atom_site_type_symbol
_atom_site_fract_x
_atom_site_fract_y
_atom_site_fract_z
_atom_site_U_iso_or_equiv
_atom_site_adp_type
_atom_site_occupancy
_atom_site_symmetry_multiplicity
_atom_site_calc_flag
_atom_site_refinement_flags
_atom_site_disorder_assembly
_atom_site_disorder_group
C1 C -0.6530(13) 0.0403(5) 1.3973(12) 0.110(7) Uani 1 1 d . . 1
C2 C -0.5762(7) 0.0615(3) 1.3516(9) 0.059(3) Uani 1 1 d . . 1
C3 C -0.4841(7) 0.0512(2) 1.3567(8) 0.051(2) Uani 1 1 d . . 1
H3 H -0.4706 0.0307 1.3857 0.061 Uiso 1 1 calc R . 1
C4 C -0.5957(5) 0.0925(3) 1.3020(9) 0.052(2) Uani 1 1 d . . 1
H4 H -0.6575 0.0994 1.2958 0.063 Uiso 1 1 calc R . 1
C5 C -0.5243(6) 0.1122(2) 1.2635(9) 0.047(2) Uani 1 1 d . . 1
H5 H -0.5373 0.1324 1.2305 0.057 Uiso 1 1 calc R . 1
C6 C -0.4125(6) 0.07125(18) 1.3190(9) 0.0418(17) Uani 1 1 d . . 1
H6 H -0.3508 0.0642 1.3238 0.050 Uiso 1 1 calc R . 1
C7 C -0.4309(5) 0.10163(19) 1.2741(8) 0.0340(16) Uani 1 1 d . . 1
C8 C -0.3711(6) 0.2196(2) 1.3284(9) 0.047(2) Uani 1 1 d . . 1
H8 H -0.3729 0.2411 1.3487 0.057 Uiso 1 1 calc R . 1
C9 C -0.3405(6) 0.20936(19) 1.2033(9) 0.0438(19) Uani 1 1 d . . 1
H9 H -0.3212 0.2240 1.1371 0.053 Uiso 1 1 calc R . 1
C10 C -0.3992(9) 0.1977(2) 1.4245(11) 0.066(3) Uani 1 1 d . . 1
H10 H -0.4214 0.2047 1.5102 0.080 Uiso 1 1 calc R . 1
C11 C -0.3956(8) 0.1652(2) 1.3981(9) 0.054(2) Uani 1 1 d . . 1
H11 H -0.4147 0.1507 1.4650 0.065 Uiso 1 1 calc R . 1
C12 C -0.3375(5) 0.17725(19) 1.1717(9) 0.0391(18) Uani 1 1 d . . 1
H12 H -0.3183 0.1706 1.0840 0.047 Uiso 1 1 calc R . 1
C13 C -0.3632(5) 0.15535(18) 1.2711(8) 0.0357(17) Uani 1 1 d . . 1
C14 C -0.2745(5) 0.11133(18) 1.1718(8) 0.0341(15) Uani 1 1 d . . 1
C15 C -0.1871(5) 0.12411(19) 1.2045(8) 0.0378(17) Uani 1 1 d . . 1
H15 H -0.1820 0.1389 1.2754 0.045 Uiso 1 1 calc R . 1
C16 C -0.2802(5) 0.08827(17) 1.0675(8) 0.0345(16) Uani 1 1 d . . 1
H16 H -0.3375 0.0790 1.0459 0.041 Uiso 1 1 calc R . 1
C17 C -0.2018(6) 0.07963(19) 0.9986(9) 0.0418(19) Uani 1 1 d . . 1
H17 H -0.2064 0.0639 0.9315 0.050 Uiso 1 1 calc R . 1
C18 C -0.1090(5) 0.1149(2) 1.1326(8) 0.0401(18) Uani 1 1 d . . 1
H18 H -0.0510 0.1233 1.1569 0.048 Uiso 1 1 calc R . 1
C19 C -0.1145(5) 0.09310(19) 1.0231(8) 0.0385(17) Uani 1 1 d . . 1
C20 C -0.0372(7) 0.0872(3) 0.9298(13) 0.069(3) Uani 1 1 d D . 1
C21 C 0.2580(5) 0.11752(17) 0.8126(8) 0.0327(15) Uani 1 1 d . . 1
C22 C 0.4028(5) 0.10549(16) 0.6762(8) 0.0302(14) Uani 1 1 d . . 1
H22 H 0.3650 0.0964 0.6082 0.036 Uiso 1 1 calc R . 1
C23 C 0.3625(4) 0.11758(15) 0.7962(7) 0.0258(14) Uani 1 1 d . . 1
C24 C 0.4187(5) 0.12945(18) 0.9000(8) 0.0325(15) Uani 1 1 d . . 1
H24 H 0.3915 0.1370 0.9815 0.039 Uiso 1 1 calc R . 1
C25 C 0.5145(5) 0.13030(19) 0.8850(7) 0.0360(17) Uani 1 1 d . . 1
H25 H 0.5519 0.1376 0.9574 0.043 Uiso 1 1 calc R . 1
C26 C 0.4997(5) 0.10683(18) 0.6566(7) 0.0336(15) Uani 1 1 d . . 1
H26 H 0.5268 0.0990 0.5757 0.040 Uiso 1 1 calc R . 1
C27 C 0.5555(5) 0.12024(17) 0.7613(8) 0.0306(15) Uani 1 1 d . . 1
C28 C 0.7751(8) 0.2088(2) 0.8831(11) 0.057(3) Uani 1 1 d . . 1
H28 H 0.8014 0.2273 0.9179 0.068 Uiso 1 1 calc R . 1
C29 C 0.6869(6) 0.20900(19) 0.8295(10) 0.047(2) Uani 1 1 d . . 1
H29 H 0.6532 0.2278 0.8265 0.056 Uiso 1 1 calc R . 1
C30 C 0.8262(6) 0.1806(2) 0.8854(10) 0.050(2) Uani 1 1 d . . 1
H30 H 0.8872 0.1804 0.9196 0.060 Uiso 1 1 calc R . 1
C31 C 0.7860(5) 0.15256(18) 0.8368(8) 0.0374(17) Uani 1 1 d . . 1
H31 H 0.8194 0.1337 0.8399 0.045 Uiso 1 1 calc R . 1
C32 C 0.6462(7) 0.1812(2) 0.7790(8) 0.0438(19) Uani 1 1 d . . 1
H32 H 0.5859 0.1816 0.7423 0.053 Uiso 1 1 calc R . 1
C33 C 0.6955(5) 0.15329(17) 0.7837(7) 0.0325(16) Uani 1 1 d . . 1
C34 C 0.7055(5) 0.10027(18) 0.6708(8) 0.0339(16) Uani 1 1 d . . 1
C35 C 0.6857(5) 0.06939(17) 0.6917(9) 0.0353(16) Uani 1 1 d . . 1
H35 H 0.6353 0.0639 0.7480 0.042 Uiso 1 1 calc R . 1
C36 C 0.7803(5) 0.10843(18) 0.5817(8) 0.0355(17) Uani 1 1 d . . 1
H36 H 0.7937 0.1296 0.5647 0.043 Uiso 1 1 calc R . 1
C37 C 0.8335(5) 0.08524(18) 0.5197(8) 0.0350(17) Uani 1 1 d . . 1
H37 H 0.8819 0.0908 0.4599 0.042 Uiso 1 1 calc R . 1
C38 C 0.7397(5) 0.04551(19) 0.6303(8) 0.0374(17) Uani 1 1 d . . 1
H38 H 0.7249 0.0244 0.6460 0.045 Uiso 1 1 calc R . 1
C39 C 0.8151(5) 0.05336(18) 0.5462(9) 0.0350(16) Uani 1 1 d . . 1
C40 C 0.8737(5) 0.0280(2) 0.4799(8) 0.0384(19) Uani 1 1 d . . 1
C41 C 0.8750(6) -0.04422(19) 0.1504(9) 0.042(2) Uani 1 1 d . A 1
H41 H 0.9131 -0.0605 0.1829 0.051 Uiso 1 1 calc R A 1
C42 C 0.8372(9) 0.0072(2) 0.1389(15) 0.084(4) Uani 1 1 d . A 1
H42 H 0.8493 0.0280 0.1638 0.100 Uiso 1 1 calc R A 1
C43 C 0.7619(8) 0.0017(2) 0.0584(14) 0.078(4) Uani 1 1 d . A 1
H43 H 0.7216 0.0181 0.0343 0.093 Uiso 1 1 calc R A 1
C44 C 0.7996(6) -0.05209(19) 0.0677(10) 0.047(2) Uani 1 1 d . A 1
H44 H 0.7856 -0.0732 0.0496 0.057 Uiso 1 1 calc R A 1
C45 C 0.7456(6) -0.0286(2) 0.0126(9) 0.0404(19) Uani 1 1 d . A 1
C46 C 0.6657(6) -0.0357(2) -0.0850(12) 0.054(2) Uani 1 1 d . A 1
H46A H 0.6908 -0.0391 -0.1776 0.065 Uiso 1 1 calc R A 1
H46B H 0.6358 -0.0552 -0.0557 0.065 Uiso 1 1 calc R A 1
C47 C 0.5371(5) -0.0127(2) -0.2119(8) 0.046(2) Uani 1 1 d . . 1
H47A H 0.5072 -0.0333 -0.2153 0.055 Uiso 1 1 calc R . 1
H47B H 0.5756 -0.0105 -0.2945 0.055 Uiso 1 1 calc R . 1
C48 C 0.5376(7) -0.0130(2) 0.0320(10) 0.054(2) Uani 1 1 d . . 1
H48A H 0.5766 -0.0109 0.1141 0.064 Uiso 1 1 calc R . 1
H48B H 0.5075 -0.0336 0.0353 0.064 Uiso 1 1 calc R . 1
C49 C 0.1337(7) 0.1526(3) 1.2311(11) 0.057(3) Uani 1 1 d . . 1
C50 C 0.1836(6) 0.1740(2) 1.3349(10) 0.051(2) Uani 1 1 d . . 1
C51 C 0.1779(6) 0.2067(2) 1.3178(11) 0.052(2) Uani 1 1 d . . 1
H51 H 0.1417 0.2152 1.2465 0.062 Uiso 1 1 calc R . 1
C52 C 0.2390(7) 0.1615(2) 1.4392(10) 0.053(2) Uani 1 1 d . . 1
H52 H 0.2433 0.1398 1.4504 0.064 Uiso 1 1 calc R . 1
C53 C 0.2884(7) 0.1816(2) 1.5275(11) 0.055(2) Uani 1 1 d . . 1
H53 H 0.3246 0.1729 1.5984 0.066 Uiso 1 1 calc R . 1
C54 C 0.2261(6) 0.2265(2) 1.4070(9) 0.045(2) Uani 1 1 d . . 1
H54 H 0.2197 0.2483 1.3975 0.054 Uiso 1 1 calc R . 1
C55 C 0.2848(6) 0.21431(19) 1.5120(9) 0.0394(18) Uani 1 1 d . . 1
C56 C 0.5206(6) 0.33791(19) 1.3118(10) 0.0438(19) Uani 1 1 d . . 1
C57 C 0.4750(5) 0.31085(19) 1.3910(9) 0.0407(19) Uani 1 1 d . . 1
C58 C 0.4686(6) 0.28063(19) 1.3326(10) 0.0454(19) Uani 1 1 d . . 1
H58 H 0.4956 0.2771 1.2459 0.054 Uiso 1 1 calc R . 1
C59 C 0.4380(6) 0.3145(2) 1.5222(10) 0.046(2) Uani 1 1 d . . 1
H59 H 0.4434 0.3342 1.5646 0.056 Uiso 1 1 calc R . 1
C60 C 0.4246(6) 0.2564(2) 1.3971(9) 0.0437(19) Uani 1 1 d . . 1
H60 H 0.4204 0.2368 1.3537 0.052 Uiso 1 1 calc R . 1
C61 C 0.3931(6) 0.2907(2) 1.5949(10) 0.050(2) Uani 1 1 d . . 1
H61 H 0.3692 0.2943 1.6834 0.060 Uiso 1 1 calc R . 1
C62 C 0.3846(5) 0.26084(19) 1.5317(9) 0.0415(18) Uani 1 1 d . . 1
C63 C 0.3510(6) 0.2285(2) 1.7430(9) 0.045(2) Uani 1 1 d . . 1
C64 C 0.2795(8) 0.2150(2) 1.8179(11) 0.056(2) Uani 1 1 d . . 1
H64 H 0.2223 0.2106 1.7758 0.068 Uiso 1 1 calc R . 1
C65 C 0.4349(7) 0.2347(3) 1.8062(11) 0.064(3) Uani 1 1 d . . 1
H65 H 0.4832 0.2437 1.7549 0.077 Uiso 1 1 calc R . 1
C66 C 0.3790(12) 0.2134(3) 2.0192(11) 0.082(4) Uani 1 1 d . . 1
H66 H 0.3896 0.2074 2.1109 0.099 Uiso 1 1 calc R . 1
C67 C 0.4493(8) 0.2276(3) 1.9455(11) 0.070(3) Uani 1 1 d . . 1
H67 H 0.5060 0.2324 1.9882 0.083 Uiso 1 1 calc R . 1
C68 C 0.2941(10) 0.2079(2) 1.9610(12) 0.069(3) Uani 1 1 d . . 1
H68 H 0.2456 0.1996 2.0143 0.083 Uiso 1 1 calc R . 1
N1 N -0.3553(5) 0.12234(15) 1.2421(7) 0.0381(15) Uani 1 1 d . . 1
N2 N 0.3370(5) 0.23519(17) 1.5990(7) 0.0428(16) Uani 1 1 d . . 1
N3 N 0.6525(4) 0.12462(15) 0.7378(7) 0.0343(14) Uani 1 1 d . . 1
N4 N 0.8963(4) -0.01491(14) 0.1860(7) 0.0374(14) Uani 1 1 d . A 1
N5 N 0.5954(4) -0.01091(16) -0.0913(7) 0.0382(15) Uani 1 1 d . A 1
O1 O -0.7325(7) 0.0512(3) 1.4159(11) 0.122(5) Uani 1 1 d . . 1
O2 O -0.6410(11) 0.0127(4) 1.4196(14) 0.169(8) Uani 1 1 d . . 1
O3 O -0.0421(13) 0.0513(3) 0.880(2) 0.213(8) Uiso 1 1 d D . 1
O4 O 0.0346(5) 0.10110(17) 0.9226(11) 0.083(3) Uani 1 1 d . . 1
O5 O 0.1298(7) 0.12346(19) 1.2525(10) 0.090(3) Uani 1 1 d . . 1
O6 O 0.1009(5) 0.16622(15) 1.1207(7) 0.0529(15) Uani 1 1 d . . 1
O7 O 0.5538(4) 0.33068(15) 1.1919(7) 0.0512(15) Uani 1 1 d . . 1
O8 O 0.5177(4) 0.36454(14) 1.3624(7) 0.0518(15) Uani 1 1 d . . 1
O9 O 0.0981(10) 0.0467(3) 0.7116(12) 0.136(5) Uani 1 1 d . . 1
O10 O 0.0829(5) 0.0840(2) 0.4735(9) 0.081(2) Uani 1 1 d . . 1
O11 O 0.2112(4) 0.10517(16) 0.7163(7) 0.0504(15) Uani 1 1 d . . 1
O12 O 0.2261(4) 0.12925(15) 0.9214(6) 0.0487(15) Uani 1 1 d . . 1
O13 O 0.8538(5) -0.00038(17) 0.4980(7) 0.0608(18) Uani 1 1 d . . 1
O14 O 0.9451(4) 0.03689(14) 0.4100(6) 0.0453(14) Uani 1 1 d . . 1
Zn01 Zn 1.0000 0.0000 0.31704(13) 0.0297(3) Uani 1 2 d S . 1
Zn02 Zn 0.09680(7) 0.14138(3) 0.95523(10) 0.0444(3) Uani 1 1 d . . 1
Zn03 Zn 0.07856(7) 0.09433(3) 0.68461(14) 0.0556(3) Uani 1 1 d . . 1

loop_
_atom_site_aniso_label
_atom_site_aniso_U_11
_atom_site_aniso_U_22
_atom_site_aniso_U_33
_atom_site_aniso_U_23
_atom_site_aniso_U_13
_atom_site_aniso_U_12
C1 0.115(13) 0.179(17) 0.037(6) -0.018(8) 0.014(7) -0.107(13)
C2 0.065(6) 0.082(7) 0.032(4) -0.019(4) 0.015(4) -0.048(6)
C3 0.073(7) 0.045(5) 0.035(4) -0.004(4) 0.000(4) -0.024(5)
C4 0.023(4) 0.093(7) 0.041(4) -0.026(5) 0.002(4) -0.006(4)
C5 0.043(5) 0.046(5) 0.052(5) 0.010(4) 0.013(4) 0.003(4)
C6 0.049(4) 0.036(4) 0.040(4) -0.005(4) 0.005(4) 0.001(3)
C7 0.032(4) 0.039(4) 0.031(4) 0.002(3) 0.002(3) -0.006(3)
C8 0.062(5) 0.032(4) 0.047(5) -0.004(4) -0.006(4) 0.008(4)
C9 0.050(5) 0.036(4) 0.046(5) 0.010(4) 0.002(4) -0.001(3)
C10 0.091(8) 0.055(6) 0.054(6) -0.009(5) 0.019(6) 0.016(6)
C11 0.081(7) 0.037(5) 0.044(5) 0.000(4) 0.029(5) 0.010(4)
C12 0.037(4) 0.042(4) 0.038(4) -0.006(4) 0.010(4) -0.009(3)
C13 0.033(4) 0.033(4) 0.041(4) -0.003(3) 0.002(3) 0.000(3)
C14 0.029(3) 0.037(4) 0.037(4) 0.002(3) 0.001(3) -0.001(3)
C15 0.037(4) 0.042(4) 0.035(4) 0.003(3) -0.005(3) -0.004(3)
C16 0.029(3) 0.028(4) 0.047(4) -0.001(3) 0.006(3) -0.006(3)
C17 0.047(5) 0.029(4) 0.050(5) 0.000(3) 0.007(4) 0.004(3)
C18 0.025(4) 0.050(5) 0.046(4) 0.011(4) -0.007(3) -0.005(3)
C19 0.038(4) 0.036(4) 0.042(4) 0.000(3) 0.009(3) 0.004(3)
C20 0.033(5) 0.089(8) 0.084(8) -0.013(7) 0.001(5) 0.007(5)
C21 0.028(3) 0.035(4) 0.035(4) 0.005(3) 0.001(3) 0.006(3)
C22 0.033(3) 0.028(3) 0.030(3) 0.000(3) 0.000(3) 0.002(3)
C23 0.017(3) 0.025(3) 0.035(4) 0.004(3) -0.002(3) 0.002(2)
C24 0.027(3) 0.040(4) 0.030(3) -0.009(3) 0.004(3) 0.001(3)
C25 0.028(4) 0.054(5) 0.025(3) -0.013(3) -0.003(3) 0.000(3)
C26 0.032(4) 0.039(4) 0.029(4) -0.006(3) 0.006(3) -0.004(3)
C27 0.021(3) 0.033(4) 0.038(4) -0.005(3) 0.003(3) 0.004(3)
C28 0.079(7) 0.032(5) 0.060(6) -0.005(4) 0.027(5) -0.016(5)
C29 0.051(5) 0.030(4) 0.060(5) 0.004(4) 0.011(5) -0.001(3)
C30 0.041(5) 0.054(6) 0.054(5) 0.009(4) 0.002(4) -0.013(4)
C31 0.029(4) 0.036(4) 0.048(4) -0.005(3) 0.001(3) -0.003(3)
C32 0.054(5) 0.039(5) 0.038(4) 0.005(4) 0.008(4) 0.002(4)
C33 0.036(4) 0.028(4) 0.033(4) -0.002(3) 0.007(3) 0.002(3)
C34 0.021(3) 0.044(4) 0.036(4) -0.010(3) 0.003(3) 0.004(3)
C35 0.020(3) 0.038(4) 0.049(4) -0.011(4) 0.010(3) -0.004(3)
C36 0.031(4) 0.030(4) 0.046(4) -0.003(3) 0.011(3) 0.002(3)
C37 0.030(4) 0.037(4) 0.037(4) -0.002(3) 0.007(3) -0.003(3)
C38 0.035(4) 0.033(4) 0.045(4) -0.006(3) 0.005(3) -0.002(3)
C39 0.019(3) 0.039(4) 0.047(4) -0.010(4) 0.000(3) 0.006(3)
C40 0.024(4) 0.047(5) 0.044(4) -0.021(4) -0.001(3) -0.003(3)
C41 0.050(5) 0.030(4) 0.047(5) -0.003(3) -0.001(4) 0.011(3)
C42 0.087(8) 0.039(6) 0.125(11) 0.004(6) -0.054(8) -0.007(5)
C43 0.087(7) 0.026(4) 0.119(9) 0.003(6) -0.066(7) 0.002(5)
C44 0.051(5) 0.024(4) 0.067(6) -0.011(4) -0.007(5) 0.003(3)
C45 0.035(4) 0.041(5) 0.046(5) -0.009(4) -0.004(3) -0.007(3)
C46 0.039(5) 0.044(5) 0.078(7) -0.021(5) -0.015(5) -0.001(4)
C47 0.029(4) 0.068(6) 0.039(4) -0.011(4) 0.005(3) -0.011(4)
C48 0.058(5) 0.059(6) 0.044(5) 0.002(4) -0.004(4) 0.004(4)
C49 0.050(5) 0.062(7) 0.059(6) -0.017(5) 0.012(5) -0.008(5)
C50 0.055(5) 0.045(5) 0.052(5) 0.006(4) 0.016(4) -0.001(4)
C51 0.045(5) 0.049(5) 0.061(6) 0.004(5) 0.005(5) 0.002(4)
C52 0.062(6) 0.042(5) 0.055(5) 0.002(4) -0.006(5) -0.003(4)
C53 0.062(6) 0.040(5) 0.062(6) 0.014(5) 0.007(5) 0.010(4)
C54 0.053(5) 0.031(4) 0.050(5) 0.003(4) -0.005(4) -0.002(4)
C55 0.041(4) 0.031(4) 0.046(5) 0.011(3) 0.006(4) 0.005(3)
C56 0.038(4) 0.039(4) 0.055(5) 0.005(4) -0.013(4) 0.002(3)
C57 0.029(4) 0.040(5) 0.054(5) 0.005(4) 0.008(4) -0.004(3)
C58 0.039(4) 0.040(4) 0.057(5) 0.003(4) -0.001(4) 0.000(3)
C59 0.042(4) 0.038(4) 0.059(5) -0.005(4) 0.002(4) -0.007(4)
C60 0.042(4) 0.035(4) 0.055(5) 0.000(4) -0.001(4) 0.000(3)
C61 0.048(5) 0.049(5) 0.054(5) -0.006(4) 0.012(4) -0.002(4)
C62 0.030(4) 0.039(4) 0.055(5) 0.010(4) -0.001(4) 0.003(3)
C63 0.045(5) 0.043(5) 0.047(5) 0.002(4) 0.008(4) 0.007(4)
C64 0.075(6) 0.037(5) 0.058(6) 0.011(4) 0.015(6) 0.001(4)
C65 0.052(5) 0.078(7) 0.062(6) 0.008(6) -0.003(5) 0.016(5)
C66 0.146(13) 0.061(7) 0.039(5) -0.006(5) -0.020(7) 0.039(8)
C67 0.067(7) 0.093(9) 0.048(6) 0.002(6) -0.004(5) 0.030(6)
C68 0.107(9) 0.041(5) 0.059(6) 0.006(5) 0.019(7) 0.008(6)
N1 0.037(3) 0.028(3) 0.050(4) -0.007(3) 0.022(3) -0.007(3)
N2 0.049(4) 0.038(4) 0.042(4) 0.006(3) 0.004(3) -0.003(3)
N3 0.019(3) 0.036(4) 0.047(4) -0.010(3) 0.011(3) -0.005(2)
N4 0.030(3) 0.033(3) 0.049(4) 0.008(3) -0.010(3) 0.001(2)
N5 0.028(3) 0.045(4) 0.041(3) -0.006(3) -0.004(3) -0.003(3)
O1 0.070(6) 0.211(14) 0.085(7) 0.001(8) 0.013(5) -0.057(7)
O2 0.195(15) 0.178(14) 0.135(11) -0.011(10) 0.072(10) -0.131(13)
O4 0.047(4) 0.052(4) 0.150(8) 0.041(5) 0.042(5) 0.013(3)
O5 0.131(8) 0.050(5) 0.090(6) 0.000(4) -0.030(6) -0.005(5)
O6 0.051(4) 0.056(4) 0.052(4) -0.003(3) 0.003(3) 0.005(3)
O7 0.042(3) 0.054(4) 0.058(4) 0.011(3) 0.008(3) -0.007(3)
O8 0.047(3) 0.038(3) 0.071(4) 0.000(3) 0.002(3) -0.009(3)
O9 0.191(12) 0.106(8) 0.111(8) -0.030(7) 0.066(9) -0.058(8)
O10 0.066(5) 0.095(6) 0.084(5) -0.033(5) -0.021(4) 0.014(4)
O11 0.028(3) 0.067(4) 0.056(4) -0.017(3) -0.004(3) -0.005(3)
O12 0.025(3) 0.074(4) 0.047(3) -0.008(3) 0.006(2) 0.005(3)
O13 0.052(4) 0.046(4) 0.084(5) -0.019(4) 0.017(3) 0.000(3)
O14 0.026(3) 0.050(4) 0.059(4) -0.019(3) 0.007(3) 0.004(2)
Zn01 0.0231(5) 0.0294(6) 0.0366(6) 0.000 0.000 0.0061(4)
Zn02 0.0368(5) 0.0531(6) 0.0432(5) 0.0062(5) 0.0081(4) 0.0134(4)
Zn03 0.0322(5) 0.0606(7) 0.0741(7) -0.0126(6) -0.0103(5) 0.0107(4)

loop_
_atom_type_symbol
_atom_type_description
_atom_type_scat_dispersion_real
_atom_type_scat_dispersion_imag
_atom_type_scat_source
C C 0.0033 0.0016 'International Tables Vol C Tables 4.2.6.8 and 6.1.1.4'
H H 0.0000 0.0000 'International Tables Vol C Tables 4.2.6.8 and 6.1.1.4'
N N 0.0061 0.0033 'International Tables Vol C Tables 4.2.6.8 and 6.1.1.4'
O O 0.0106 0.0060 'International Tables Vol C Tables 4.2.6.8 and 6.1.1.4'
Zn Zn 0.2839 1.4301 'International Tables Vol C Tables 4.2.6.8 and 6.1.1.4'

loop_
_geom_angle_atom_site_label_1
_geom_angle_atom_site_label_2
_geom_angle_atom_site_label_3
_geom_angle
_geom_angle_site_symmetry_1
_geom_angle_site_symmetry_3
O2 C1 O1 118.0(14) . .
O2 C1 C2 122(2) . .
O1 C1 C2 120(2) . .
C3 C2 C4 119.2(7) . .
C3 C2 C1 120.0(14) . .
C4 C2 C1 120.8(14) . .
C6 C3 C2 120.0(9) . .
C6 C3 H3 120.0 . .
C2 C3 H3 120.0 . .
C5 C4 C2 120.4(8) . .
C5 C4 H4 119.8 . .
C2 C4 H4 119.8 . .
C4 C5 C7 119.5(8) . .
C4 C5 H5 120.3 . .
C7 C5 H5 120.2 . .
C3 C6 C7 121.0(8) . .
C3 C6 H6 119.5 . .
C7 C6 H6 119.5 . .
C6 C7 C5 119.8(7) . .
C6 C7 N1 119.8(7) . .
C5 C7 N1 120.4(7) . .
C9 C8 C10 118.6(8) . .
C9 C8 H8 120.7 . .
C10 C8 H8 120.7 . .
C8 C9 C12 121.2(8) . .
C8 C9 H9 119.4 . .
C12 C9 H9 119.4 . .
C8 C10 C11 122.1(9) . .
C8 C10 H10 119.0 . .
C11 C10 H10 119.0 . .
C13 C11 C10 118.3(9) . .
C13 C11 H11 120.8 . .
C10 C11 H11 120.8 . .
C13 C12 C9 119.7(8) . .
C13 C12 H12 120.2 . .
C9 C12 H12 120.2 . .
C11 C13 C12 120.1(8) . .
C11 C13 N1 119.9(7) . .
C12 C13 N1 120.0(7) . .
C15 C14 C16 118.9(7) . .
C15 C14 N1 119.6(7) . .
C16 C14 N1 121.6(6) . .
C18 C15 C14 120.3(8) . .
C18 C15 H15 119.8 . .
C14 C15 H15 119.8 . .
C17 C16 C14 119.4(7) . .
C17 C16 H16 120.3 . .
C14 C16 H16 120.3 . .
C16 C17 C19 123.3(8) . .
C16 C17 H17 118.4 . .
C19 C17 H17 118.4 . .
C15 C18 C19 121.4(7) . .
C15 C18 H18 119.3 . .
C19 C18 H18 119.3 . .
C17 C19 C18 116.5(7) . .
C17 C19 C20 120.6(8) . .
C18 C19 C20 122.5(8) . .
O4 C20 C19 127.9(11) . .
O4 C20 O3 119.6(11) . .
C19 C20 O3 108.4(11) . .
O12 C21 O11 126.3(7) . .
O12 C21 C23 116.9(7) . .
O11 C21 C23 116.9(7) . .
C23 C22 C26 120.5(7) . .
C23 C22 H22 119.7 . .
C26 C22 H22 119.7 . .
C24 C23 C22 119.8(6) . .
C24 C23 C21 120.3(6) . .
C22 C23 C21 120.0(7) . .
C23 C24 C25 120.9(7) . .
C23 C24 H24 119.6 . .
C25 C24 H24 119.6 . .
C24 C25 C27 119.9(7) . .
C24 C25 H25 120.0 . .
C27 C25 H25 120.0 . .
C22 C26 C27 118.8(6) . .
C22 C26 H26 120.6 . .
C27 C26 H26 120.6 . .
C25 C27 C26 119.9(6) . .
C25 C27 N3 120.5(7) . .
C26 C27 N3 119.5(7) . .
C29 C28 C30 119.6(8) . .
C29 C28 H28 120.2 . .
C30 C28 H28 120.2 . .
C28 C29 C32 120.7(8) . .
C28 C29 H29 119.7 . .
C32 C29 H29 119.7 . .
C31 C30 C28 120.3(9) . .
C31 C30 H30 119.8 . .
C28 C30 H30 119.8 . .
C33 C31 C30 119.1(7) . .
C33 C31 H31 120.5 . .
C30 C31 H31 120.5 . .
C33 C32 C29 119.9(8) . .
C33 C32 H32 120.0 . .
C29 C32 H32 120.0 . .
C32 C33 C31 120.4(7) . .
C32 C33 N3 120.0(7) . .
C31 C33 N3 119.6(6) . .
C35 C34 C36 119.0(7) . .
C35 C34 N3 121.2(6) . .
C36 C34 N3 119.8(7) . .
C34 C35 C38 121.3(7) . .
C34 C35 H35 119.3 . .
C38 C35 H35 119.3 . .
C37 C36 C34 120.3(7) . .
C37 C36 H36 119.8 . .
C34 C36 H36 119.8 . .
C36 C37 C39 120.4(7) . .
C36 C37 H37 119.8 . .
C39 C37 H37 119.8 . .
C39 C38 C35 120.0(7) . .
C39 C38 H38 120.0 . .
C35 C38 H38 120.0 . .
C38 C39 C37 118.9(7) . .
C38 C39 C40 120.5(7) . .
C37 C39 C40 120.6(7) . .
O13 C40 O14 122.7(7) . .
O13 C40 C39 120.2(7) . .
O14 C40 C39 117.1(7) . .
N4 C41 C44 123.7(7) . .
N4 C41 H41 118.1 . .
C44 C41 H41 118.1 . .
N4 C42 C43 125.4(10) . .
N4 C42 H42 117.3 . .
C43 C42 H42 117.3 . .
C42 C43 C45 118.7(9) . .
C42 C43 H43 120.6 . .
C45 C43 H43 120.6 . .
C45 C44 C41 119.2(7) . .
C45 C44 H44 120.4 . .
C41 C44 H44 120.4 . .
C44 C45 C43 117.4(8) . .
C44 C45 C46 121.4(8) . .
C43 C45 C46 121.0(8) . .
N5 C46 C45 113.8(7) . .
N5 C46 H46A 108.8 . .
C45 C46 H46A 108.8 . .
N5 C46 H46B 108.8 . .
C45 C46 H46B 108.8 . .
H46A C46 H46B 107.7 . .
N5 C47 C47 111.8(6) . 2_655
N5 C47 H47A 109.3 . .
C47 C47 H47A 109.3 2_655 .
N5 C47 H47B 109.3 . .
C47 C47 H47B 109.3 2_655 .
H47A C47 H47B 107.9 . .
N5 C48 C48 110.7(6) . 2_655
N5 C48 H48A 109.5 . .
C48 C48 H48A 109.5 2_655 .
N5 C48 H48B 109.5 . .
C48 C48 H48B 109.5 2_655 .
H48A C48 H48B 108.1 . .
O5 C49 O6 123.9(9) . .
O5 C49 C50 119.8(10) . .
O6 C49 C50 116.3(9) . .
C52 C50 C51 119.7(9) . .
C52 C50 C49 121.2(9) . .
C51 C50 C49 118.9(9) . .
C54 C51 C50 119.9(9) . .
C54 C51 H51 120.1 . .
C50 C51 H51 120.1 . .
C50 C52 C53 120.1(9) . .
C50 C52 H52 119.9 . .
C53 C52 H52 119.9 . .
C52 C53 C55 121.4(9) . .
C52 C53 H53 119.3 . .
C55 C53 H53 119.3 . .
C51 C54 C55 121.3(8) . .
C51 C54 H54 119.3 . .
C55 C54 H54 119.3 . .
C53 C55 C54 117.5(8) . .
C53 C55 N2 122.2(8) . .
C54 C55 N2 120.3(7) . .
O8 C56 O7 125.9(8) . .
O8 C56 C57 118.5(8) . .
O7 C56 C57 115.4(8) . .
C59 C57 C58 116.4(8) . .
C59 C57 C56 122.6(8) . .
C58 C57 C56 121.0(8) . .
C60 C58 C57 122.6(9) . .
C60 C58 H58 118.7 . .
C57 C58 H58 118.7 . .
C57 C59 C61 124.0(8) . .
C57 C59 H59 118.0 . .
C61 C59 H59 118.0 . .
C58 C60 C62 120.1(8) . .
C58 C60 H60 119.9 . .
C62 C60 H60 119.9 . .
C59 C61 C62 118.4(8) . .
C59 C61 H61 120.8 . .
C62 C61 H61 120.8 . .
C61 C62 C60 118.4(8) . .
C61 C62 N2 121.7(8) . .
C60 C62 N2 120.0(8) . .
C65 C63 C64 119.8(9) . .
C65 C63 N2 121.1(8) . .
C64 C63 N2 119.1(9) . .
C63 C64 C68 119.1(11) . .
C63 C64 H64 120.5 . .
C68 C64 H64 120.5 . .
C63 C65 C67 121.1(11) . .
C63 C65 H65 119.4 . .
C67 C65 H65 119.4 . .
C68 C66 C67 121.2(10) . .
C68 C66 H66 119.4 . .
C67 C66 H66 119.4 . .
C66 C67 C65 119.1(11) . .
C66 C67 H67 120.4 . .
C65 C67 H67 120.4 . .
C66 C68 C64 119.6(11) . .
C66 C68 H68 120.2 . .
C64 C68 H68 120.2 . .
C14 N1 C7 121.2(6) . .
C14 N1 C13 118.6(6) . .
C7 N1 C13 120.0(6) . .
C55 N2 C63 121.3(7) . .
C55 N2 C62 116.8(7) . .
C63 N2 C62 121.4(7) . .
C27 N3 C33 118.8(6) . .
C27 N3 C34 119.6(6) . .
C33 N3 C34 121.6(6) . .
C41 N4 C42 115.0(7) . .
C41 N4 Zn01 128.0(5) . .
C42 N4 Zn01 116.7(6) . .
C47 N5 C48 109.3(6) . .
C47 N5 C46 113.4(7) . .
C48 N5 C46 108.4(7) . .
C20 O4 Zn02 145.0(8) . .
C20 O4 Zn03 103.0(9) . .
Zn02 O4 Zn03 98.0(3) . .
C49 O6 Zn02 116.7(6) . .
C56 O7 Zn02 128.7(6) . 3_557
C56 O8 Zn03 134.1(6) . 3_557
C21 O11 Zn03 136.2(5) . .
C21 O12 Zn02 126.4(5) . .
C40 O14 Zn01 108.8(5) . .
O14 Zn01 O14 125.8(4) . 2_755
O14 Zn01 N4 103.7(2) . .
O14 Zn01 N4 108.9(2) 2_755 .
O14 Zn01 N4 108.9(2) . 2_755
O14 Zn01 N4 103.7(2) 2_755 2_755
N4 Zn01 N4 103.8(4) . 2_755
O6 Zn02 O12 104.8(3) . .
O6 Zn02 O7 106.4(3) . 3_457
O12 Zn02 O7 109.8(3) . 3_457
O6 Zn02 O4 129.1(3) . .
O12 Zn02 O4 100.0(3) . .
O7 Zn02 O4 105.7(3) 3_457 .
O11 Zn03 O8 104.5(3) . 3_457
O11 Zn03 O9 94.5(4) . .
O8 Zn03 O9 160.8(4) 3_457 .
O11 Zn03 O10 99.9(3) . .
O8 Zn03 O10 88.6(3) 3_457 .
O9 Zn03 O10 85.0(4) . .
O11 Zn03 O4 94.4(3) . .
O8 Zn03 O4 89.9(3) 3_457 .
O9 Zn03 O4 91.9(3) . .
O10 Zn03 O4 165.6(3) . .

loop_
_geom_bond_atom_site_label_1
_geom_bond_atom_site_label_2
_geom_bond_distance
_geom_bond_site_symmetry_2
C1 O2 1.20(3) .
C1 O1 1.24(2) .
C1 C2 1.483(14) .
C2 C3 1.385(15) .
C2 C4 1.420(15) .
C3 C6 1.375(12) .
C3 H3 0.9300 .
C4 C5 1.368(12) .
C4 H4 0.9300 .
C5 C7 1.408(12) .
C5 H5 0.9300 .
C6 C7 1.380(11) .
C6 H6 0.9300 .
C7 N1 1.422(9) .
C8 C9 1.350(12) .
C8 C10 1.368(14) .
C8 H8 0.9300 .
C9 C12 1.392(11) .
C9 H9 0.9300 .
C10 C11 1.399(13) .
C10 H10 0.9300 .
C11 C13 1.371(11) .
C11 H11 0.9300 .
C12 C13 1.380(11) .
C12 H12 0.9300 .
C13 N1 1.428(10) .
C14 C15 1.394(10) .
C14 C16 1.401(11) .
C14 N1 1.415(10) .
C15 C18 1.367(11) .
C15 H15 0.9300 .
C16 C17 1.350(11) .
C16 H16 0.9300 .
C17 C19 1.389(12) .
C17 H17 0.9300 .
C18 C19 1.403(12) .
C18 H18 0.9300 .
C19 C20 1.443(13) .
C20 O4 1.182(12) .
C20 O3 1.595(9) .
C21 O12 1.243(9) .
C21 O11 1.256(10) .
C21 C23 1.499(9) .
C22 C23 1.387(10) .
C22 C26 1.396(10) .
C22 H22 0.9300 .
C23 C24 1.375(10) .
C24 C25 1.375(10) .
C24 H24 0.9300 .
C25 C27 1.391(10) .
C25 H25 0.9300 .
C26 C27 1.403(10) .
C26 H26 0.9300 .
C27 N3 1.415(9) .
C28 C29 1.360(14) .
C28 C30 1.398(14) .
C28 H28 0.9300 .
C29 C32 1.398(12) .
C29 H29 0.9300 .
C30 C31 1.396(12) .
C30 H30 0.9300 .
C31 C33 1.389(11) .
C31 H31 0.9300 .
C32 C33 1.374(11) .
C32 H32 0.9300 .
C33 N3 1.428(9) .
C34 C35 1.351(11) .
C34 C36 1.411(10) .
C34 N3 1.431(9) .
C35 C38 1.400(10) .
C35 H35 0.9300 .
C36 C37 1.376(10) .
C36 H36 0.9300 .
C37 C39 1.397(11) .
C37 H37 0.9300 .
C38 C39 1.386(11) .
C38 H38 0.9300 .
C39 C40 1.503(10) .
C40 O13 1.244(11) .
C40 O14 1.277(9) .
C41 N4 1.321(10) .
C41 C44 1.379(12) .
C41 H41 0.9300 .
C42 N4 1.336(12) .
C42 C43 1.344(14) .
C42 H42 0.9300 .
C43 C45 1.372(13) .
C43 H43 0.9300 .
C44 C45 1.365(12) .
C44 H44 0.9300 .
C45 C46 1.507(11) .
C46 N5 1.453(11) .
C46 H46A 0.9700 .
C46 H46B 0.9700 .
C47 N5 1.429(10) .
C47 C47 1.507(18) 2_655
C47 H47A 0.9700 .
C47 H47B 0.9700 .
C48 N5 1.446(12) .
C48 C48 1.536(19) 2_655
C48 H48A 0.9700 .
C48 H48B 0.9700 .
C49 O5 1.251(13) .
C49 O6 1.294(13) .
C49 C50 1.522(14) .
C50 C52 1.380(13) .
C50 C51 1.397(13) .
C51 C54 1.381(13) .
C51 H51 0.9300 .
C52 C53 1.391(14) .
C52 H52 0.9300 .
C53 C55 1.394(12) .
C53 H53 0.9300 .
C54 C55 1.409(12) .
C54 H54 0.9300 .
C55 N2 1.426(11) .
C56 O8 1.227(10) .
C56 O7 1.283(11) .
C56 C57 1.521(11) .
C57 C59 1.376(13) .
C57 C58 1.399(12) .
C58 C60 1.352(12) .
C58 H58 0.9300 .
C59 C61 1.382(13) .
C59 H59 0.9300 .
C60 C62 1.426(12) .
C60 H60 0.9300 .
C61 C62 1.406(12) .
C61 H61 0.9300 .
C62 N2 1.434(10) .
C63 C65 1.367(14) .
C63 C64 1.373(13) .
C63 N2 1.427(11) .
C64 C68 1.423(15) .
C64 H64 0.9300 .
C65 C67 1.388(15) .
C65 H65 0.9300 .
C66 C68 1.354(18) .
C66 C67 1.365(18) .
C66 H66 0.9300 .
C67 H67 0.9300 .
C68 H68 0.9300 .
N4 Zn01 2.043(6) .
O4 Zn02 1.946(8) .
O4 Zn03 2.389(10) .
O6 Zn02 1.907(6) .
O7 Zn02 1.943(6) 3_557
O8 Zn03 1.996(6) 3_557
O9 Zn03 2.049(12) .
O10 Zn03 2.076(8) .
O11 Zn03 1.970(5) .
O12 Zn02 1.942(5) .
O14 Zn01 1.961(5) .
Zn01 O14 1.961(5) 2_755
Zn01 N4 2.043(6) 2_755
Zn02 O7 1.943(6) 3_457
Zn03 O8 1.996(6) 3_457

loop_
_geom_torsion_atom_site_label_1
_geom_torsion_atom_site_label_2
_geom_torsion_atom_site_label_3
_geom_torsion_atom_site_label_4
_geom_torsion
_geom_torsion_site_symmetry_1
_geom_torsion_site_symmetry_4
O2 C1 C2 C3 -11.4(18) . .
O1 C1 C2 C3 167.3(11) . .
O2 C1 C2 C4 168.5(13) . .
O1 C1 C2 C4 -12.8(16) . .
C4 C2 C3 C6 2.4(12) . .
C1 C2 C3 C6 -177.7(9) . .
C3 C2 C4 C5 -1.8(12) . .
C1 C2 C4 C5 178.3(9) . .
C2 C4 C5 C7 -0.4(13) . .
C2 C3 C6 C7 -0.8(12) . .
C3 C6 C7 C5 -1.4(12) . .
C3 C6 C7 N1 177.0(7) . .
C4 C5 C7 C6 2.0(13) . .
C4 C5 C7 N1 -176.4(8) . .
C10 C8 C9 C12 0.1(14) . .
C9 C8 C10 C11 1.2(17) . .
C8 C10 C11 C13 -0.4(17) . .
C8 C9 C12 C13 -2.1(13) . .
C10 C11 C13 C12 -1.7(15) . .
C10 C11 C13 N1 177.7(9) . .
C9 C12 C13 C11 2.9(13) . .
C9 C12 C13 N1 -176.5(7) . .
C16 C14 C15 C18 2.0(12) . .
N1 C14 C15 C18 -176.6(7) . .
C15 C14 C16 C17 -1.9(11) . .
N1 C14 C16 C17 176.7(7) . .
C14 C16 C17 C19 -1.7(13) . .
C14 C15 C18 C19 1.3(12) . .
C16 C17 C19 C18 4.9(12) . .
C16 C17 C19 C20 -168.5(9) . .
C15 C18 C19 C17 -4.7(12) . .
C15 C18 C19 C20 168.6(9) . .
C17 C19 C20 O4 165.3(11) . .
C18 C19 C20 O4 -7.7(18) . .
C17 C19 C20 O3 -38.2(14) . .
C18 C19 C20 O3 148.8(11) . .
C26 C22 C23 C24 -3.5(10) . .
C26 C22 C23 C21 176.8(6) . .
O12 C21 C23 C24 1.7(10) . .
O11 C21 C23 C24 -177.2(7) . .
O12 C21 C23 C22 -178.6(7) . .
O11 C21 C23 C22 2.5(10) . .
C22 C23 C24 C25 1.8(11) . .
C21 C23 C24 C25 -178.5(7) . .
C23 C24 C25 C27 2.6(12) . .
C23 C22 C26 C27 0.8(11) . .
C24 C25 C27 C26 -5.2(12) . .
C24 C25 C27 N3 172.1(7) . .
C22 C26 C27 C25 3.5(11) . .
C22 C26 C27 N3 -173.9(7) . .
C30 C28 C29 C32 1.1(14) . .
C29 C28 C30 C31 -1.8(14) . .
C28 C30 C31 C33 1.2(13) . .
C28 C29 C32 C33 0.2(13) . .
C29 C32 C33 C31 -0.8(12) . .
C29 C32 C33 N3 177.2(7) . .
C30 C31 C33 C32 0.1(12) . .
C30 C31 C33 N3 -178.0(7) . .
C36 C34 C35 C38 2.0(12) . .
N3 C34 C35 C38 -177.6(7) . .
C35 C34 C36 C37 -1.5(12) . .
N3 C34 C36 C37 178.1(7) . .
C34 C36 C37 C39 -1.1(12) . .
C34 C35 C38 C39 0.0(12) . .
C35 C38 C39 C37 -2.6(12) . .
C35 C38 C39 C40 179.9(7) . .
C36 C37 C39 C38 3.1(12) . .
C36 C37 C39 C40 -179.4(7) . .
C38 C39 C40 O13 1.3(12) . .
C37 C39 C40 O13 -176.1(8) . .
C38 C39 C40 O14 -176.3(7) . .
C37 C39 C40 O14 6.2(11) . .
N4 C42 C43 C45 -4(2) . .
N4 C41 C44 C45 3.4(14) . .
C41 C44 C45 C43 -8.8(14) . .
C41 C44 C45 C46 176.4(9) . .
C42 C43 C45 C44 9.0(18) . .
C42 C43 C45 C46 -176.2(12) . .
C44 C45 C46 N5 157.6(9) . .
C43 C45 C46 N5 -17.0(14) . .
O5 C49 C50 C52 11.7(14) . .
O6 C49 C50 C52 -165.3(9) . .
O5 C49 C50 C51 -172.6(10) . .
O6 C49 C50 C51 10.4(12) . .
C52 C50 C51 C54 -1.3(14) . .
C49 C50 C51 C54 -177.1(8) . .
C51 C50 C52 C53 0.5(14) . .
C49 C50 C52 C53 176.1(9) . .
C50 C52 C53 C55 -1.1(15) . .
C50 C51 C54 C55 2.9(14) . .
C52 C53 C55 C54 2.6(13) . .
C52 C53 C55 N2 -178.3(8) . .
C51 C54 C55 C53 -3.5(13) . .
C51 C54 C55 N2 177.4(8) . .
O8 C56 C57 C59 -5.8(12) . .
O7 C56 C57 C59 178.5(8) . .
O8 C56 C57 C58 174.0(8) . .
O7 C56 C57 C58 -1.6(11) . .
C59 C57 C58 C60 3.1(13) . .
C56 C57 C58 C60 -176.8(8) . .
C58 C57 C59 C61 -2.3(13) . .
C56 C57 C59 C61 177.6(8) . .
C57 C58 C60 C62 -1.7(13) . .
C57 C59 C61 C62 0.0(14) . .
C59 C61 C62 C60 1.5(12) . .
C59 C61 C62 N2 -178.4(8) . .
C58 C60 C62 C61 -0.7(12) . .
C58 C60 C62 N2 179.2(8) . .
C65 C63 C64 C68 0.5(14) . .
N2 C63 C64 C68 179.0(8) . .
C64 C63 C65 C67 -0.2(16) . .
N2 C63 C65 C67 -178.6(10) . .
C68 C66 C67 C65 -3.9(17) . .
C63 C65 C67 C66 1.8(17) . .
C67 C66 C68 C64 4.3(17) . .
C63 C64 C68 C66 -2.6(15) . .
C15 C14 N1 C7 -145.3(8) . .
C16 C14 N1 C7 36.1(11) . .
C15 C14 N1 C13 39.5(11) . .
C16 C14 N1 C13 -139.1(8) . .
C6 C7 N1 C14 40.0(11) . .
C5 C7 N1 C14 -141.6(8) . .
C6 C7 N1 C13 -144.9(8) . .
C5 C7 N1 C13 33.5(11) . .
C11 C13 N1 C14 -137.5(9) . .
C12 C13 N1 C14 42.0(11) . .
C11 C13 N1 C7 47.3(12) . .
C12 C13 N1 C7 -133.3(8) . .
C53 C55 N2 C63 -36.2(12) . .
C54 C55 N2 C63 142.9(8) . .
C53 C55 N2 C62 135.9(8) . .
C54 C55 N2 C62 -45.0(11) . .
C65 C63 N2 C55 140.7(9) . .
C64 C63 N2 C55 -37.8(12) . .
C65 C63 N2 C62 -31.0(13) . .
C64 C63 N2 C62 150.5(8) . .
C61 C62 N2 C55 144.5(8) . .
C60 C62 N2 C55 -35.5(10) . .
C61 C62 N2 C63 -43.5(11) . .
C60 C62 N2 C63 136.6(8) . .
C25 C27 N3 C33 -38.9(11) . .
C26 C27 N3 C33 138.5(7) . .
C25 C27 N3 C34 140.3(8) . .
C26 C27 N3 C34 -42.4(10) . .
C32 C33 N3 C27 -34.8(11) . .
C31 C33 N3 C27 143.2(7) . .
C32 C33 N3 C34 146.0(8) . .
C31 C33 N3 C34 -35.9(11) . .
C35 C34 N3 C27 -34.7(11) . .
C36 C34 N3 C27 145.7(7) . .
C35 C34 N3 C33 144.4(8) . .
C36 C34 N3 C33 -35.2(11) . .
C44 C41 N4 C42 1.8(14) . .
C44 C41 N4 Zn01 175.7(7) . .
C43 C42 N4 C41 -1(2) . .
C43 C42 N4 Zn01 -176.1(12) . .
C47 C47 N5 C48 56.8(10) 2_655 .
C47 C47 N5 C46 177.9(8) 2_655 .
C48 C48 N5 C47 -56.7(11) 2_655 .
C48 C48 N5 C46 179.3(9) 2_655 .
C45 C46 N5 C47 161.4(8) . .
C45 C46 N5 C48 -77.1(10) . .
C19 C20 O4 Zn02 -26(3) . .
O3 C20 O4 Zn02 179.4(13) . .
C19 C20 O4 Zn03 -151.9(11) . .
O3 C20 O4 Zn03 54.0(14) . .
O5 C49 O6 Zn02 -27.6(13) . .
C50 C49 O6 Zn02 149.3(6) . .
O8 C56 O7 Zn02 -7.3(12) . 3_557
C57 C56 O7 Zn02 168.0(5) . 3_557
O7 C56 O8 Zn03 -14.1(13) . 3_557
C57 C56 O8 Zn03 170.7(6) . 3_557
O12 C21 O11 Zn03 -5.9(14) . .
C23 C21 O11 Zn03 172.9(6) . .
O11 C21 O12 Zn02 -16.2(12) . .
C23 C21 O12 Zn02 165.0(5) . .
O13 C40 O14 Zn01 9.1(10) . .
C39 C40 O14 Zn01 -173.3(5) . .
C40 O14 Zn01 O14 -63.2(5) . 2_755
C40 O14 Zn01 N4 62.8(6) . .
C40 O14 Zn01 N4 172.9(5) . 2_755
C41 N4 Zn01 O14 -144.9(7) . .
C42 N4 Zn01 O14 28.9(9) . .
C41 N4 Zn01 O14 -8.8(8) . 2_755
C42 N4 Zn01 O14 165.0(9) . 2_755
C41 N4 Zn01 N4 101.2(8) . 2_755
C42 N4 Zn01 N4 -85.0(9) . 2_755
C49 O6 Zn02 O12 -59.5(7) . .
C49 O6 Zn02 O7 -175.8(7) . 3_457
C49 O6 Zn02 O4 57.1(8) . .
C21 O12 Zn02 O6 -167.0(7) . .
C21 O12 Zn02 O7 -53.0(8) . 3_457
C21 O12 Zn02 O4 57.8(8) . .
C20 O4 Zn02 O6 53.3(18) . .
Zn03 O4 Zn02 O6 179.9(3) . .
C20 O4 Zn02 O12 171.9(17) . .
Zn03 O4 Zn02 O12 -61.5(3) . .
C20 O4 Zn02 O7 -74.1(18) . 3_457
Zn03 O4 Zn02 O7 52.5(3) . 3_457
C21 O11 Zn03 O8 77.6(9) . 3_457
C21 O11 Zn03 O9 -105.7(9) . .
C21 O11 Zn03 O10 168.6(8) . .
C21 O11 Zn03 O4 -13.5(9) . .
C20 O4 Zn03 O11 -161.4(7) . .
Zn02 O4 Zn03 O11 46.7(3) . .
C20 O4 Zn03 O8 94.1(7) . 3_457
Zn02 O4 Zn03 O8 -57.8(3) . 3_457
C20 O4 Zn03 O9 -66.8(8) . .
Zn02 O4 Zn03 O9 141.4(5) . .
C20 O4 Zn03 O10 10.2(15) . .
Zn02 O4 Zn03 O10 -141.6(11) . .
